data_4313762
loop_
_publ_author_name
'Xuean Chen'
'Kieran J. Dilks'
'Xiaoying Huang'
'Jing Li'

_publ_contact_author 'Li Jing'
_publ_contact_author_address
;
Department of Chemistry and Chemical Biology,
Rutgers University,
Piscataway, NJ 08854, USA
;
_publ_contact_author_email jingli@rutchem.rutgers.edu
_publ_contact_author_fax +1(732)445-5312
_publ_contact_author_phone +1(732)445-2774
_publ_section_title
;
 APdCu(Se2)(Se3) (A = K and Rb): New Quaternary Copper Palladium
 Polyselenides with Unusual Metal-Selenium Coordination
;
_journal_name_full 'Inorganic Chemistry'
_journal_page_first 3723
_journal_page_last 3727
_journal_paper_doi 10.1021/ic0340130
_journal_volume 42
_journal_year 2003
_chemical_formula_moiety KPdCuSe2Se3
_chemical_formula_sum 'Cu K Pd Se5'
_chemical_formula_weight 603.84
_chemical_name_systematic
; 
 ? 
;
_space_group_IT_number 11
_symmetry_cell_setting monoclinic
_symmetry_space_group_name_Hall '-P 2yb'
_symmetry_space_group_name_H-M 'P 1 21/m 1'
_atom_sites_solution_hydrogens none
_atom_sites_solution_primary direct
_atom_sites_solution_secondary difmap
_audit_creation_method SHELXL-97
_cell_angle_alpha 90.00
_cell_angle_beta 102.41(3)
_cell_angle_gamma 90.00
_cell_formula_units_Z 2
_cell_length_a 6.1450(10)
_cell_length_b 7.2680(10)
_cell_length_c 8.865(2)
_cell_measurement_reflns_used 20
_cell_measurement_temperature 293(2)
_cell_measurement_theta_max 12.36
_cell_measurement_theta_min 7.89
_cell_volume 386.68(13)
_computing_cell_refinement CAD4/PC
_computing_data_collection CAD4/PC
_computing_data_reduction XCAD4/PC
_computing_molecular_graphics 'SCHAKAL 92'
_computing_publication_material 'WORD7.0 Windows'
_computing_structure_refinement 'SHELXL-97 (Sheldrick, 1997)'
_computing_structure_solution 'SHELXS-97 (Sheldrick, 1990)'
_diffrn_ambient_temperature 293(2)
_diffrn_measured_fraction_theta_full 1.000
_diffrn_measured_fraction_theta_max 1.000
_diffrn_measurement_device_type 'Enraf-Nonius CAD4'
_diffrn_measurement_method \w
_diffrn_radiation_monochromator graphite
_diffrn_radiation_source 'fine-focus sealed tube'
_diffrn_radiation_type MoK\a
_diffrn_radiation_wavelength 0.71073
_diffrn_reflns_av_R_equivalents 0.0801
_diffrn_reflns_av_sigmaI/netI 0.0452
_diffrn_reflns_limit_h_max 7
_diffrn_reflns_limit_h_min 0
_diffrn_reflns_limit_k_max 8
_diffrn_reflns_limit_k_min 0
_diffrn_reflns_limit_l_max 10
_diffrn_reflns_limit_l_min -10
_diffrn_reflns_number 886
_diffrn_reflns_theta_full 25.98
_diffrn_reflns_theta_max 25.98
_diffrn_reflns_theta_min 2.35
_diffrn_standards_decay_% +-2.5
_diffrn_standards_interval_count 100
_diffrn_standards_interval_time 15000S
_diffrn_standards_number 3
_exptl_absorpt_coefficient_mu 29.037
_exptl_absorpt_correction_T_max 0.9940
_exptl_absorpt_correction_T_min 0.7100
_exptl_absorpt_correction_type 'empirical psi scans'
_exptl_crystal_colour dark-red
_exptl_crystal_density_diffrn 5.186
_exptl_crystal_density_method 'not measured'
_exptl_crystal_description column-like
_exptl_crystal_F_000 528
_exptl_crystal_size_max 0.10
_exptl_crystal_size_mid 0.03
_exptl_crystal_size_min 0.03
_refine_diff_density_max 1.446
_refine_diff_density_min -1.949
_refine_diff_density_rms 0.307
_refine_ls_extinction_coef 0.0022(5)
_refine_ls_extinction_expression Fc^*^=kFc[1+0.001xFc^2^\l^3^/sin(2\q)]^-1/4^
_refine_ls_extinction_method SHELXL
_refine_ls_goodness_of_fit_ref 1.038
_refine_ls_hydrogen_treatment none
_refine_ls_matrix_type full
_refine_ls_number_parameters 47
_refine_ls_number_reflns 649
_refine_ls_number_restraints 0
_refine_ls_restrained_S_all 1.038
_refine_ls_R_factor_all 0.0533
_refine_ls_R_factor_gt 0.0316
_refine_ls_shift/su_max 0.000
_refine_ls_shift/su_mean 0.000
_refine_ls_structure_factor_coef Fsqd
_refine_ls_weighting_details 'w=1/[\s^2^(Fo^2^)+(0.0430P)^2^+1.4916P] where P=(Fo^2^+2Fc^2^)/3'
_refine_ls_weighting_scheme calc
_refine_ls_wR_factor_gt 0.0770
_refine_ls_wR_factor_ref 0.0850
_reflns_number_gt 649
_reflns_number_total 822
_reflns_threshold_expression >2sigma(I)
_cod_data_source_file ic0340130si20030108_030240_1.cif
_cod_data_source_block compound#1_kd1-187a
_cod_depositor_comments
;
The following automatic conversions were performed:

'_refine_ls_weighting_scheme' value 'calc
w=1/[\s^2^(Fo^2^)+(0.0430P)^2^+1.4916P] where P=(Fo^2^+2Fc^2^)/3' was
changed to 'calc'. New tag '_refine_ls_weighting_details' was
created. The value of the new tag was set to
'w=1/[\s^2^(Fo^2^)+(0.0430P)^2^+1.4916P] where P=(Fo^2^+2Fc^2^)/3'.

Automatic conversion script
Id: cif_fix_values 3143 2015-03-26 13:38:13Z robertas 
;
_cod_original_cell_volume 386.68(12)
_cod_database_code 4313762

loop_
_symmetry_equiv_pos_as_xyz
'x, y, z'
'-x, y+1/2, -z'
'-x, -y, -z'
'x, -y-1/2, z'

loop_
_atom_site_label
_atom_site_type_symbol
_atom_site_fract_x
_atom_site_fract_y
_atom_site_fract_z
_atom_site_U_iso_or_equiv
_atom_site_adp_type
_atom_site_occupancy
_atom_site_calc_flag
_atom_site_refinement_flags
_atom_site_disorder_assembly
_atom_site_disorder_group
Pd Pd 0.5000 0.0000 0.5000 0.0133(3) Uani 1 d S . .
Cu Cu 0.1188(3) 0.2500 0.6075(2) 0.0209(4) Uani 1 d S . .
Se1 Se 0.72847(19) 0.2500 0.63669(14) 0.0128(3) Uani 1 d S . .
Se2 Se 0.7201(2) 0.2500 0.89906(15) 0.0200(4) Uani 1 d S . .
Se3 Se 0.0389(2) -0.2500 0.66621(14) 0.0147(3) Uani 1 d S . .
Se4 Se 0.31551(14) -0.01386(12) 0.71983(10) 0.0140(3) Uani 1 d . . .
K K 0.2612(5) 0.2500 1.0455(4) 0.0292(8) Uani 1 d S . .

loop_
_atom_site_aniso_label
_atom_site_aniso_U_11
_atom_site_aniso_U_22
_atom_site_aniso_U_33
_atom_site_aniso_U_23
_atom_site_aniso_U_13
_atom_site_aniso_U_12
Pd 0.0104(5) 0.0164(5) 0.0131(5) -0.0005(4) 0.0026(3) -0.0022(4)
Cu 0.0148(8) 0.0182(9) 0.0266(9) 0.000 -0.0026(7) 0.000
Se1 0.0092(6) 0.0148(7) 0.0139(6) 0.000 0.0012(5) 0.000
Se2 0.0154(7) 0.0302(8) 0.0141(6) 0.000 0.0025(5) 0.000
Se3 0.0106(6) 0.0177(7) 0.0165(6) 0.000 0.0049(5) 0.000
Se4 0.0132(5) 0.0139(5) 0.0148(5) 0.0003(4) 0.0029(3) 0.0001(4)
K 0.0181(15) 0.044(2) 0.0253(16) 0.000 0.0031(13) 0.000

loop_
_atom_type_symbol
_atom_type_description
_atom_type_scat_dispersion_real
_atom_type_scat_dispersion_imag
_atom_type_scat_source
K K 0.2009 0.2494 'International Tables Vol C Tables 4.2.6.8 and 6.1.1.4'
Cu Cu 0.3201 1.2651 'International Tables Vol C Tables 4.2.6.8 and 6.1.1.4'
Se Se -0.0929 2.2259 'International Tables Vol C Tables 4.2.6.8 and 6.1.1.4'
Pd Pd -0.9988 1.0072 'International Tables Vol C Tables 4.2.6.8 and 6.1.1.4'

loop_
_geom_angle_atom_site_label_1
_geom_angle_atom_site_label_2
_geom_angle_atom_site_label_3
_geom_angle
_geom_angle_site_symmetry_1
_geom_angle_site_symmetry_3
_geom_angle_publ_flag
Se1 Pd Se1 180.0 3_656 . ?
Se1 Pd Se4 87.20(4) 3_656 3_656 ?
Se1 Pd Se4 92.80(4) . 3_656 ?
Se1 Pd Se4 92.80(4) 3_656 . ?
Se1 Pd Se4 87.20(4) . . ?
Se4 Pd Se4 180.0 3_656 . ?
Se4 Cu Se4 108.08(8) 4_565 . ?
Se4 Cu Se3 118.77(5) 4_565 3_556 ?
Se4 Cu Se3 118.77(5) . 3_556 ?
Se4 Cu Se1 112.06(6) 4_565 1_455 ?
Se4 Cu Se1 112.06(6) . 1_455 ?
Se3 Cu Se1 85.19(7) 3_556 1_455 ?
Se4 Cu K 65.48(5) 4_565 . ?
Se4 Cu K 65.48(5) . . ?
Se3 Cu K 169.91(9) 3_556 . ?
Se1 Cu K 84.72(8) 1_455 . ?
Se2 Se1 Pd 111.05(4) . . ?
Se2 Se1 Pd 111.05(4) . 2_656 ?
Pd Se1 Pd 95.67(5) . 2_656 ?
Se2 Se1 Cu 109.52(8) . 1_655 ?
Pd Se1 Cu 114.49(4) . 1_655 ?
Pd Se1 Cu 114.49(4) 2_656 1_655 ?
Se1 Se2 K 98.96(8) . 1_655 ?
Se1 Se2 K 125.89(8) . . ?
K Se2 K 135.15(12) 1_655 . ?
Se1 Se2 K 97.27(5) . 3_667 ?
K Se2 K 86.98(5) 1_655 3_667 ?
K Se2 K 87.30(6) . 3_667 ?
Se1 Se2 K 97.27(5) . 3_657 ?
K Se2 K 86.98(5) 1_655 3_657 ?
K Se2 K 87.30(5) . 3_657 ?
K Se2 K 164.95(10) 3_667 3_657 ?
Cu Se4 Se3 102.76(5) . . ?
Cu Se4 Pd 85.07(5) . . ?
Se3 Se4 Pd 107.53(5) . . ?
Cu Se4 K 156.04(5) . 3_657 ?
Se3 Se4 K 100.13(5) . 3_657 ?
Pd Se4 K 94.74(6) . 3_657 ?
Cu Se4 K 77.02(6) . . ?
Se3 Se4 K 111.30(6) . . ?
Pd Se4 K 139.87(5) . . ?
K Se4 K 88.20(6) 3_657 . ?
Se4 Se3 Se4 91.78(6) . 4 ?
Se4 Se3 Cu 108.35(5) . 3_556 ?
Se4 Se3 Cu 108.35(5) 4 3_556 ?
Se4 Se3 K 108.81(6) . 3_557 ?
Se4 Se3 K 108.81(5) 4 3_557 ?
Cu Se3 K 125.51(8) 3_556 3_557 ?
Se2 K Se2 135.15(12) 1_455 . ?
Se2 K Se4 144.02(7) 1_455 2_657 ?
Se2 K Se4 69.03(6) . 2_657 ?
Se2 K Se4 144.02(7) 1_455 3_657 ?
Se2 K Se4 69.03(6) . 3_657 ?
Se4 K Se4 60.19(6) 2_657 3_657 ?
Se2 K Se3 68.81(7) 1_455 3_557 ?
Se2 K Se3 156.04(11) . 3_557 ?
Se4 K Se3 90.41(8) 2_657 3_557 ?
Se4 K Se3 90.41(8) 3_657 3_557 ?
Se2 K Se4 86.72(8) 1_455 . ?
Se2 K Se4 56.57(6) . . ?
Se4 K Se4 125.07(9) 2_657 . ?
Se4 K Se4 91.80(6) 3_657 . ?
Se3 K Se4 139.58(6) 3_557 . ?
Se2 K Se4 86.72(8) 1_455 4_565 ?
Se2 K Se4 56.57(6) . 4_565 ?
Se4 K Se4 91.80(6) 2_657 4_565 ?
Se4 K Se4 125.07(9) 3_657 4_565 ?
Se3 K Se4 139.58(6) 3_557 4_565 ?
Se4 K Se4 65.58(7) . 4_565 ?
Se2 K Se2 93.02(5) 1_455 3_667 ?
Se2 K Se2 92.70(5) . 3_667 ?
Se4 K Se2 54.80(3) 2_657 3_667 ?
Se4 K Se2 114.69(8) 3_657 3_667 ?
Se3 K Se2 84.68(5) 3_557 3_667 ?
Se4 K Se2 129.83(8) . 3_667 ?
Se4 K Se2 64.32(3) 4_565 3_667 ?
Se2 K Se2 93.02(5) 1_455 3_657 ?
Se2 K Se2 92.70(5) . 3_657 ?
Se4 K Se2 114.69(8) 2_657 3_657 ?
Se4 K Se2 54.80(3) 3_657 3_657 ?
Se3 K Se2 84.68(5) 3_557 3_657 ?
Se4 K Se2 64.32(3) . 3_657 ?
Se4 K Se2 129.83(8) 4_565 3_657 ?
Se2 K Se2 164.95(10) 3_667 3_657 ?
Se2 K Cu 66.79(7) 1_455 . ?
Se2 K Cu 68.36(7) . . ?
Se4 K Cu 126.89(8) 2_657 . ?
Se4 K Cu 126.89(8) 3_657 . ?
Se3 K Cu 135.60(10) 3_557 . ?
Se4 K Cu 37.50(4) . . ?
Se4 K Cu 37.50(4) 4_565 . ?
Se2 K Cu 97.52(5) 3_667 . ?
Se2 K Cu 97.52(5) 3_657 . ?
Se2 K K 49.69(6) 1_455 3_557 ?
Se2 K K 121.55(8) . 3_557 ?
Se4 K K 151.06(11) 2_657 3_557 ?
Se4 K K 96.66(5) 3_657 3_557 ?
Se3 K K 71.38(8) 3_557 3_557 ?
Se4 K K 68.27(6) . 3_557 ?
Se4 K K 116.73(11) 4_565 3_557 ?
Se2 K K 140.68(11) 3_667 3_557 ?
Se2 K K 43.34(2) 3_657 3_557 ?
Cu K K 80.16(8) . 3_557 ?
Se2 K K 49.69(6) 1_455 3_567 ?
Se2 K K 121.55(8) . 3_567 ?
Se4 K K 96.66(5) 2_657 3_567 ?
Se4 K K 151.06(11) 3_657 3_567 ?
Se3 K K 71.38(8) 3_557 3_567 ?
Se4 K K 116.73(11) . 3_567 ?
Se4 K K 68.27(6) 4_565 3_567 ?
Se2 K K 43.34(3) 3_667 3_567 ?
Se2 K K 140.68(11) 3_657 3_567 ?
Cu K K 80.16(8) . 3_567 ?
K K K 98.40(11) 3_557 3_567 ?

loop_
_geom_bond_atom_site_label_1
_geom_bond_atom_site_label_2
_geom_bond_distance
_geom_bond_site_symmetry_2
_geom_bond_publ_flag
Pd Se1 2.4515(9) 3_656 ?
Pd Se1 2.4515(9) . ?
Pd Se4 2.4582(11) 3_656 ?
Pd Se4 2.4582(11) . ?
Cu Se4 2.3692(13) 4_565 ?
Cu Se4 2.3692(13) . ?
Cu Se3 2.411(2) 3_556 ?
Cu Se1 2.467(2) 1_455 ?
Cu K 3.793(4) . ?
Se1 Se2 2.3375(18) . ?
Se1 Pd 2.4515(9) 2_656 ?
Se1 Cu 2.467(2) 1_655 ?
Se2 K 3.299(4) 1_655 ?
Se2 K 3.349(4) . ?
Se2 K 3.6656(7) 3_667 ?
Se2 K 3.6656(6) 3_657 ?
Se4 Se3 2.3904(12) . ?
Se4 K 3.423(3) 3_657 ?
Se4 K 3.541(3) . ?
Se3 Se4 2.3904(12) 4 ?
Se3 Cu 2.411(2) 3_556 ?
Se3 K 3.458(4) 3_557 ?
K Se2 3.299(3) 1_455 ?
K Se4 3.423(3) 2_657 ?
K Se4 3.423(3) 3_657 ?
K Se3 3.458(4) 3_557 ?
K Se4 3.541(3) 4_565 ?
K Se2 3.6656(7) 3_667 ?
K Se2 3.6656(7) 3_657 ?
K K 4.801(4) 3_557 ?
K K 4.801(4) 3_567 ?

loop_
_geom_torsion_atom_site_label_1
_geom_torsion_atom_site_label_2
_geom_torsion_atom_site_label_3
_geom_torsion_atom_site_label_4
_geom_torsion
_geom_torsion_site_symmetry_1
_geom_torsion_site_symmetry_2
_geom_torsion_site_symmetry_3
_geom_torsion_site_symmetry_4
_geom_torsion_publ_flag
Se1 Pd Se1 Se2 24(100) 3_656 . . . ?
Se4 Pd Se1 Se2 -161.46(5) 3_656 . . . ?
Se4 Pd Se1 Se2 18.54(5) . . . . ?
Se1 Pd Se1 Pd -91(100) 3_656 . . 2_656 ?
Se4 Pd Se1 Pd 83.39(4) 3_656 . . 2_656 ?
Se4 Pd Se1 Pd -96.61(4) . . . 2_656 ?
Se1 Pd Se1 Cu 149(100) 3_656 . . 1_655 ?
Se4 Pd Se1 Cu -36.80(6) 3_656 . . 1_655 ?
Se4 Pd Se1 Cu 143.20(6) . . . 1_655 ?
Pd Se1 Se2 K 127.42(3) . . . 1_655 ?
Pd Se1 Se2 K -127.42(3) 2_656 . . 1_655 ?
Cu Se1 Se2 K 0.0 1_655 . . 1_655 ?
Pd Se1 Se2 K -52.58(3) . . . . ?
Pd Se1 Se2 K 52.58(3) 2_656 . . . ?
Cu Se1 Se2 K 180.0 1_655 . . . ?
Pd Se1 Se2 K -144.51(6) . . . 3_667 ?
Pd Se1 Se2 K -39.35(7) 2_656 . . 3_667 ?
Cu Se1 Se2 K 88.07(6) 1_655 . . 3_667 ?
Pd Se1 Se2 K 39.35(7) . . . 3_657 ?
Pd Se1 Se2 K 144.51(6) 2_656 . . 3_657 ?
Cu Se1 Se2 K -88.07(6) 1_655 . . 3_657 ?
Se4 Cu Se4 Se3 160.32(6) 4_565 . . . ?
Se3 Cu Se4 Se3 -60.48(10) 3_556 . . . ?
Se1 Cu Se4 Se3 36.36(8) 1_455 . . . ?
K Cu Se4 Se3 109.28(7) . . . . ?
Se4 Cu Se4 Pd -92.80(7) 4_565 . . . ?
Se3 Cu Se4 Pd 46.40(8) 3_556 . . . ?
Se1 Cu Se4 Pd 143.25(6) 1_455 . . . ?
K Cu Se4 Pd -143.84(5) . . . . ?
Se4 Cu Se4 K -2.2(2) 4_565 . . 3_657 ?
Se3 Cu Se4 K 136.99(17) 3_556 . . 3_657 ?
Se1 Cu Se4 K -126.17(17) 1_455 . . 3_657 ?
K Cu Se4 K -53.3(2) . . . 3_657 ?
Se4 Cu Se4 K 51.04(8) 4_565 . . . ?
Se3 Cu Se4 K -169.76(9) 3_556 . . . ?
Se1 Cu Se4 K -72.91(8) 1_455 . . . ?
Se1 Pd Se4 Cu -102.19(5) 3_656 . . . ?
Se1 Pd Se4 Cu 77.81(5) . . . . ?
Se4 Pd Se4 Cu -32(100) 3_656 . . . ?
Se1 Pd Se4 Se3 -0.35(4) 3_656 . . . ?
Se1 Pd Se4 Se3 179.65(4) . . . . ?
Se4 Pd Se4 Se3 70(100) 3_656 . . . ?
Se1 Pd Se4 K 101.85(4) 3_656 . . 3_657 ?
Se1 Pd Se4 K -78.15(4) . . . 3_657 ?
Se4 Pd Se4 K 172(100) 3_656 . . 3_657 ?
Se1 Pd Se4 K -165.32(9) 3_656 . . . ?
Se1 Pd Se4 K 14.68(9) . . . . ?
Se4 Pd Se4 K -95(100) 3_656 . . . ?
Cu Se4 Se3 Se4 163.49(5) . . . 4 ?
Pd Se4 Se3 Se4 74.69(5) . . . 4 ?
K Se4 Se3 Se4 -23.62(7) 3_657 . . 4 ?
K Se4 Se3 Se4 -115.65(6) . . . 4 ?
Cu Se4 Se3 Cu 53.48(9) . . . 3_556 ?
Pd Se4 Se3 Cu -35.33(6) . . . 3_556 ?
K Se4 Se3 Cu -133.63(7) 3_657 . . 3_556 ?
K Se4 Se3 Cu 134.34(6) . . . 3_556 ?
Cu Se4 Se3 K -85.94(7) . . . 3_557 ?
Pd Se4 Se3 K -174.75(5) . . . 3_557 ?
K Se4 Se3 K 86.95(8) 3_657 . . 3_557 ?
K Se4 Se3 K -5.08(10) . . . 3_557 ?
Se1 Se2 K Se2 0.000(1) . . . 1_455 ?
K Se2 K Se2 180.0 1_655 . . 1_455 ?
K Se2 K Se2 97.02(5) 3_667 . . 1_455 ?
K Se2 K Se2 -97.02(5) 3_657 . . 1_455 ?
Se1 Se2 K Se4 -147.52(3) . . . 2_657 ?
K Se2 K Se4 32.48(3) 1_655 . . 2_657 ?
K Se2 K Se4 -50.50(4) 3_667 . . 2_657 ?
K Se2 K Se4 115.46(7) 3_657 . . 2_657 ?
Se1 Se2 K Se4 147.52(3) . . . 3_657 ?
K Se2 K Se4 -32.48(3) 1_655 . . 3_657 ?
K Se2 K Se4 -115.46(7) 3_667 . . 3_657 ?
K Se2 K Se4 50.50(4) 3_657 . . 3_657 ?
Se1 Se2 K Se3 180.0 . . . 3_557 ?
K Se2 K Se3 0.000(1) 1_655 . . 3_557 ?
K Se2 K Se3 -82.98(5) 3_667 . . 3_557 ?
K Se2 K Se3 82.98(5) 3_657 . . 3_557 ?
Se1 Se2 K Se4 40.46(3) . . . . ?
K Se2 K Se4 -139.54(3) 1_655 . . . ?
K Se2 K Se4 137.49(7) 3_667 . . . ?
K Se2 K Se4 -56.56(4) 3_657 . . . ?
Se1 Se2 K Se4 -40.46(3) . . . 4_565 ?
K Se2 K Se4 139.54(3) 1_655 . . 4_565 ?
K Se2 K Se4 56.56(4) 3_667 . . 4_565 ?
K Se2 K Se4 -137.49(7) 3_657 . . 4_565 ?
Se1 Se2 K Se2 -97.02(5) . . . 3_667 ?
K Se2 K Se2 82.98(5) 1_655 . . 3_667 ?
K Se2 K Se2 0.0 3_667 . . 3_667 ?
K Se2 K Se2 165.95(11) 3_657 . . 3_667 ?
Se1 Se2 K Se2 97.02(5) . . . 3_657 ?
K Se2 K Se2 -82.98(5) 1_655 . . 3_657 ?
K Se2 K Se2 -165.95(11) 3_667 . . 3_657 ?
K Se2 K Se2 0.0 3_657 . . 3_657 ?
Se1 Se2 K Cu 0.0 . . . . ?
K Se2 K Cu 180.0 1_655 . . . ?
K Se2 K Cu 97.02(5) 3_667 . . . ?
K Se2 K Cu -97.02(5) 3_657 . . . ?
Se1 Se2 K K 62.66(11) . . . 3_557 ?
K Se2 K K -117.34(11) 1_655 . . 3_557 ?
K Se2 K K 159.68(16) 3_667 . . 3_557 ?
K Se2 K K -34.37(7) 3_657 . . 3_557 ?
Se1 Se2 K K -62.66(11) . . . 3_567 ?
K Se2 K K 117.34(11) 1_655 . . 3_567 ?
K Se2 K K 34.37(7) 3_667 . . 3_567 ?
K Se2 K K -159.68(16) 3_657 . . 3_567 ?
Cu Se4 K Se2 54.98(5) . . . 1_455 ?
Se3 Se4 K Se2 -43.84(6) . . . 1_455 ?
Pd Se4 K Se2 120.77(7) . . . 1_455 ?
K Se4 K Se2 -144.01(7) 3_657 . . 1_455 ?
Cu Se4 K Se2 -97.73(5) . . . . ?
Se3 Se4 K Se2 163.45(5) . . . . ?
Pd Se4 K Se2 -31.94(9) . . . . ?
K Se4 K Se2 63.27(5) 3_657 . . . ?
Cu Se4 K Se4 -106.85(8) . . . 2_657 ?
Se3 Se4 K Se4 154.33(6) . . . 2_657 ?
Pd Se4 K Se4 -41.06(12) . . . 2_657 ?
K Se4 K Se4 54.16(8) 3_657 . . 2_657 ?
Cu Se4 K Se4 -161.00(7) . . . 3_657 ?
Se3 Se4 K Se4 100.18(7) . . . 3_657 ?
Pd Se4 K Se4 -95.21(7) . . . 3_657 ?
K Se4 K Se4 0.0 3_657 . . 3_657 ?
Cu Se4 K Se3 106.25(13) . . . 3_557 ?
Se3 Se4 K Se3 7.43(15) . . . 3_557 ?
Pd Se4 K Se3 172.04(8) . . . 3_557 ?
K Se4 K Se3 -92.75(11) 3_657 . . 3_557 ?
Cu Se4 K Se4 -32.90(5) . . . 4_565 ?
Se3 Se4 K Se4 -131.72(4) . . . 4_565 ?
Pd Se4 K Se4 32.89(10) . . . 4_565 ?
K Se4 K Se4 128.10(7) 3_657 . . 4_565 ?
Cu Se4 K Se2 -36.22(11) . . . 3_667 ?
Se3 Se4 K Se2 -135.04(10) . . . 3_667 ?
Pd Se4 K Se2 29.57(17) . . . 3_667 ?
K Se4 K Se2 124.79(14) 3_657 . . 3_667 ?
Cu Se4 K Se2 149.93(6) . . . 3_657 ?
Se3 Se4 K Se2 51.10(6) . . . 3_657 ?
Pd Se4 K Se2 -144.29(7) . . . 3_657 ?
K Se4 K Se2 -49.07(3) 3_657 . . 3_657 ?
Se3 Se4 K Cu -98.82(6) . . . . ?
Pd Se4 K Cu 65.79(8) . . . . ?
K Se4 K Cu 161.00(7) 3_657 . . . ?
Cu Se4 K K 102.55(7) . . . 3_557 ?
Se3 Se4 K K 3.73(7) . . . 3_557 ?
Pd Se4 K K 168.34(5) . . . 3_557 ?
K Se4 K K -96.45(5) 3_657 . . 3_557 ?
Cu Se4 K K 13.96(9) . . . 3_567 ?
Se3 Se4 K K -84.86(9) . . . 3_567 ?
Pd Se4 K K 79.75(14) . . . 3_567 ?
K Se4 K K 174.96(13) 3_657 . . 3_567 ?
Se4 Cu K Se2 117.17(4) 4_565 . . 1_455 ?
Se4 Cu K Se2 -117.17(4) . . . 1_455 ?
Se3 Cu K Se2 0.000(2) 3_556 . . 1_455 ?
Se1 Cu K Se2 0.0 1_455 . . 1_455 ?
Se4 Cu K Se2 -62.83(4) 4_565 . . . ?
Se4 Cu K Se2 62.83(4) . . . . ?
Se3 Cu K Se2 180.000(2) 3_556 . . . ?
Se1 Cu K Se2 180.0 1_455 . . . ?
Se4 Cu K Se4 -24.00(7) 4_565 . . 2_657 ?
Se4 Cu K Se4 101.66(9) . . . 2_657 ?
Se3 Cu K Se4 -141.17(7) 3_556 . . 2_657 ?
Se1 Cu K Se4 -141.17(7) 1_455 . . 2_657 ?
Se4 Cu K Se4 -101.66(9) 4_565 . . 3_657 ?
Se4 Cu K Se4 24.00(7) . . . 3_657 ?
Se3 Cu K Se4 141.17(7) 3_556 . . 3_657 ?
Se1 Cu K Se4 141.17(7) 1_455 . . 3_657 ?
Se4 Cu K Se3 117.17(4) 4_565 . . 3_557 ?
Se4 Cu K Se3 -117.17(4) . . . 3_557 ?
Se3 Cu K Se3 0.000(3) 3_556 . . 3_557 ?
Se1 Cu K Se3 0.0 1_455 . . 3_557 ?
Se4 Cu K Se4 -125.66(9) 4_565 . . . ?
Se3 Cu K Se4 117.17(4) 3_556 . . . ?
Se1 Cu K Se4 117.17(4) 1_455 . . . ?
Se4 Cu K Se4 125.66(9) . . . 4_565 ?
Se3 Cu K Se4 -117.17(4) 3_556 . . 4_565 ?
Se1 Cu K Se4 -117.17(4) 1_455 . . 4_565 ?
Se4 Cu K Se2 27.10(6) 4_565 . . 3_667 ?
Se4 Cu K Se2 152.76(9) . . . 3_667 ?
Se3 Cu K Se2 -90.07(6) 3_556 . . 3_667 ?
Se1 Cu K Se2 -90.07(6) 1_455 . . 3_667 ?
Se4 Cu K Se2 -152.76(9) 4_565 . . 3_657 ?
Se4 Cu K Se2 -27.10(6) . . . 3_657 ?
Se3 Cu K Se2 90.07(6) 3_556 . . 3_657 ?
Se1 Cu K Se2 90.07(6) 1_455 . . 3_657 ?
Se4 Cu K K 167.37(8) 4_565 . . 3_557 ?
Se4 Cu K K -66.97(5) . . . 3_557 ?
Se3 Cu K K 50.20(5) 3_556 . . 3_557 ?
Se1 Cu K K 50.20(5) 1_455 . . 3_557 ?
Se4 Cu K K 66.97(5) 4_565 . . 3_567 ?
Se4 Cu K K -167.37(8) . . . 3_567 ?
Se3 Cu K K -50.20(5) 3_556 . . 3_567 ?
Se1 Cu K K -50.20(5) 1_455 . . 3_567 ?
